data_4061126
_journal_name_full Organometallics
_journal_paper_doi 10.1021/om049520j
_journal_year 2004
_chemical_formula_moiety 'C52 H84 B2 Br4 Li2 Mg2 O6'
_chemical_formula_sum 'C52 H84 B2 Br4 Li2 Mg2 O6'
_chemical_formula_weight 1208.95
_chemical_name_common '[{(Mes2BO)MgBr2Li(OEt2)2}2]'
_space_group_IT_number 13
_symmetry_cell_setting monoclinic
_symmetry_space_group_name_Hall '-P 2yc'
_symmetry_space_group_name_H-M 'P 1 2/c 1'
_cell_angle_alpha 90
_cell_angle_beta 98.462(1)
_cell_angle_gamma 90
_cell_formula_units_Z 8
_cell_length_a 23.7839(3)
_cell_length_b 16.7263(2)
_cell_length_c 32.1496(3)
_cell_measurement_temperature 173(2)
_cell_measurement_wavelength 0.71073
_cell_volume 12650.4(2)
_diffrn_ambient_temperature 173(2)
_exptl_crystal_density_diffrn 1.27
_cod_original_sg_symbol_H-M 'P 2/c'
_cod_database_code 4061126

loop_
_symmetry_equiv_pos_as_xyz
'x, y, z'
'-x, y, -z+1/2'
'-x, -y, -z'
'x, -y, z-1/2'

loop_
_atom_site_label
_atom_site_type_symbol
_atom_site_fract_x
_atom_site_fract_y
_atom_site_fract_z
_atom_site_U_iso_or_equiv
_atom_site_adp_type
_atom_site_occupancy
_atom_site_symmetry_multiplicity
_atom_site_calc_flag
_atom_site_refinement_flags
_atom_site_disorder_assembly
_atom_site_disorder_group
B1 B 0.4145(3) 0.6567(4) 0.3684(2) 0.0410(14) Uani 1 1 d . . .
B2 B 0.2253(3) 0.4910(4) 0.37703(19) 0.0411(14) Uani 1 1 d . . .
Li1 Li 0.4348(5) 0.3425(8) 0.3654(4) 0.068(3) Uani 1 1 d . . .
Li2 Li 0.2119(5) 0.8100(7) 0.3713(4) 0.068(3) Uani 1 1 d . . .
Br1 Br 0.38652(3) 0.43587(4) 0.308267(19) 0.05519(17) Uani 1 1 d . B .
Br2 Br 0.38544(3) 0.40052(4) 0.42491(2) 0.05622(17) Uani 1 1 d . B .
Br3 Br 0.28310(3) 0.74306(4) 0.42848(2) 0.05926(18) Uani 1 1 d . B .
Br4 Br 0.22231(3) 0.70856(4) 0.31212(2) 0.05799(18) Uani 1 1 d . B .
Mg1 Mg 0.35116(7) 0.49854(11) 0.36927(6) 0.0402(4) Uani 1 1 d . . .
Mg2 Mg 0.28725(7) 0.64742(11) 0.37057(6) 0.0421(4) Uani 1 1 d . . .
O1 O 0.36602(14) 0.6141(2) 0.36842(11) 0.0391(8) Uani 1 1 d . B .
O2 O 0.27281(14) 0.5323(2) 0.37324(12) 0.0413(8) Uani 1 1 d . B .
O3 O 0.4077(2) 0.2373(3) 0.35065(16) 0.0767(14) Uiso 1 1 d . B .
O5 O 0.1376(2) 0.8277(3) 0.38093(18) 0.0839(15) Uiso 1 1 d . . .
O6 O 0.2424(2) 0.9109(4) 0.35927(18) 0.0827(15) Uiso 1 1 d . . .
C1 C 0.4731(2) 0.6213(3) 0.39197(17) 0.0395(12) Uani 1 1 d . . .
C2 C 0.5199(2) 0.6092(3) 0.37090(19) 0.0451(13) Uani 1 1 d . . .
C3 C 0.5711(2) 0.5824(3) 0.39299(19) 0.0466(14) Uani 1 1 d . . .
H3 H 0.6024 0.5743 0.3783 0.056 Uiso 1 1 calc R . .
C4 C 0.5778(2) 0.5672(4) 0.43553(19) 0.0485(14) Uani 1 1 d . . .
C5 C 0.5315(2) 0.5779(4) 0.45596(19) 0.0504(14) Uani 1 1 d . . .
H5 H 0.5351 0.5671 0.4852 0.061 Uiso 1 1 calc R . .
C6 C 0.4800(2) 0.6039(4) 0.43515(18) 0.0435(13) Uani 1 1 d . . .
C7 C 0.5163(3) 0.6213(5) 0.3237(2) 0.0596(17) Uani 1 1 d . . .
H7A H 0.5538 0.6127 0.3153 0.089 Uiso 1 1 calc R . .
H7B H 0.5035 0.6759 0.3163 0.089 Uiso 1 1 calc R . .
H7C H 0.4891 0.5831 0.3089 0.089 Uiso 1 1 calc R . .
C8 C 0.6339(3) 0.5372(5) 0.4586(2) 0.0627(18) Uani 1 1 d . . .
H8A H 0.6615 0.5331 0.4389 0.094 Uiso 0.5 1 calc PR . .
H8B H 0.6284 0.4844 0.4707 0.094 Uiso 0.5 1 calc PR . .
H8C H 0.648 0.5746 0.4812 0.094 Uiso 0.5 1 calc PR . .
H8D H 0.6304 0.5283 0.4883 0.094 Uiso 0.5 1 calc PR . .
H8E H 0.6636 0.577 0.4565 0.094 Uiso 0.5 1 calc PR . .
H8F H 0.6439 0.4868 0.446 0.094 Uiso 0.5 1 calc PR . .
C9 C 0.4311(3) 0.6153(4) 0.46101(19) 0.0541(16) Uani 1 1 d . . .
H9A H 0.404 0.5711 0.4553 0.081 Uiso 1 1 calc R . .
H9B H 0.4118 0.666 0.4532 0.081 Uiso 1 1 calc R . .
H9C H 0.4464 0.616 0.491 0.081 Uiso 1 1 calc R . .
C10 C 0.4127(2) 0.7408(4) 0.34565(19) 0.0463(14) Uani 1 1 d . . .
C11 C 0.4309(3) 0.8114(4) 0.3678(2) 0.0584(17) Uani 1 1 d . . .
C12 C 0.4350(3) 0.8819(4) 0.3453(3) 0.075(2) Uani 1 1 d . . .
H12 H 0.4476 0.9289 0.3604 0.091 Uiso 1 1 calc R . .
C13 C 0.4218(3) 0.8866(5) 0.3024(3) 0.081(2) Uani 1 1 d . . .
C14 C 0.4032(3) 0.8175(5) 0.2811(3) 0.073(2) Uani 1 1 d . . .
H14 H 0.3945 0.819 0.2513 0.088 Uiso 1 1 calc R . .
C15 C 0.3970(3) 0.7468(4) 0.3017(2) 0.0521(15) Uani 1 1 d . . .
C16 C 0.4442(3) 0.8123(4) 0.4147(2) 0.0640(18) Uani 1 1 d . . .
H16A H 0.4591 0.865 0.4241 0.096 Uiso 1 1 calc R . .
H16B H 0.4727 0.7713 0.424 0.096 Uiso 1 1 calc R . .
H16C H 0.4095 0.8014 0.4268 0.096 Uiso 1 1 calc R . .
C17 C 0.4280(6) 0.9641(6) 0.2784(4) 0.137(5) Uani 1 1 d . . .
H17A H 0.4164 0.9549 0.2482 0.205 Uiso 0.5 1 calc PR . .
H17B H 0.4677 0.9816 0.2833 0.205 Uiso 0.5 1 calc PR . .
H17C H 0.4038 1.0055 0.2881 0.205 Uiso 0.5 1 calc PR . .
H17D H 0.4422 1.0064 0.2982 0.205 Uiso 0.5 1 calc PR . .
H17E H 0.3909 0.9797 0.2631 0.205 Uiso 0.5 1 calc PR . .
H17F H 0.4548 0.9559 0.2583 0.205 Uiso 0.5 1 calc PR . .
C18 C 0.3753(3) 0.6738(4) 0.2753(2) 0.0609(17) Uani 1 1 d . . .
H18A H 0.3339 0.6703 0.2735 0.091 Uiso 1 1 calc R . .
H18B H 0.3927 0.6252 0.2886 0.091 Uiso 1 1 calc R . .
H18C H 0.3855 0.6791 0.247 0.091 Uiso 1 1 calc R . .
C19 C 0.1770(2) 0.5312(3) 0.40010(17) 0.0410(12) Uani 1 1 d . . .
C20 C 0.1880(2) 0.5479(4) 0.44324(18) 0.0484(14) Uani 1 1 d . . .
C21 C 0.1450(3) 0.5781(4) 0.4640(2) 0.0577(17) Uani 1 1 d . . .
H21 H 0.1531 0.5888 0.4933 0.069 Uiso 1 1 calc R . .
C22 C 0.0911(3) 0.5926(5) 0.4431(2) 0.0663(19) Uani 1 1 d . . .
C23 C 0.0807(2) 0.5783(4) 0.4005(2) 0.0557(16) Uani 1 1 d . . .
H23 H 0.0441 0.5895 0.3856 0.067 Uiso 1 1 calc R . .
C24 C 0.1225(2) 0.5478(4) 0.37844(19) 0.0475(14) Uani 1 1 d . . .
C25 C 0.2465(3) 0.5363(4) 0.46923(19) 0.0565(16) Uani 1 1 d . . .
H25A H 0.2694 0.5011 0.454 0.085 Uiso 1 1 calc R . .
H25B H 0.2422 0.512 0.4963 0.085 Uiso 1 1 calc R . .
H25C H 0.2654 0.5882 0.474 0.085 Uiso 1 1 calc R . .
C26 C 0.0441(3) 0.6230(6) 0.4664(3) 0.089(3) Uani 1 1 d . . .
H26A H 0.009 0.6296 0.4466 0.133 Uiso 0.5 1 calc PR . .
H26B H 0.0553 0.6745 0.4796 0.133 Uiso 0.5 1 calc PR . .
H26C H 0.0377 0.5843 0.4882 0.133 Uiso 0.5 1 calc PR . .
H26D H 0.059 0.6294 0.4963 0.133 Uiso 0.5 1 calc PR . .
H26E H 0.0127 0.5844 0.4633 0.133 Uiso 0.5 1 calc PR . .
H26F H 0.0303 0.6746 0.4547 0.133 Uiso 0.5 1 calc PR . .
C27 C 0.1079(2) 0.5355(4) 0.33188(19) 0.0520(15) Uani 1 1 d . . .
H27A H 0.1305 0.5719 0.3172 0.078 Uiso 1 1 calc R . .
H27B H 0.0674 0.5463 0.3232 0.078 Uiso 1 1 calc R . .
H27C H 0.1162 0.4801 0.3249 0.078 Uiso 1 1 calc R . .
C28 C 0.2173(2) 0.4037(4) 0.35747(17) 0.0424(13) Uani 1 1 d . . .
C29 C 0.2123(2) 0.3353(4) 0.38267(18) 0.0460(13) Uani 1 1 d . . .
C30 C 0.2034(2) 0.2610(4) 0.36439(19) 0.0477(14) Uani 1 1 d . . .
H30 H 0.2008 0.216 0.382 0.057 Uiso 1 1 calc R . .
C31 C 0.1981(3) 0.2492(4) 0.32106(19) 0.0490(14) Uani 1 1 d . . .
C32 C 0.2043(2) 0.3155(4) 0.29652(18) 0.0436(13) Uani 1 1 d . . .
H32 H 0.2014 0.309 0.2669 0.052 Uiso 1 1 calc R . .
C33 C 0.2145(2) 0.3908(4) 0.31345(17) 0.0432(13) Uani 1 1 d . . .
C34 C 0.2179(3) 0.3421(4) 0.42995(18) 0.0558(16) Uani 1 1 d . . .
H34A H 0.2094 0.2903 0.4418 0.084 Uiso 1 1 calc R . .
H34B H 0.1912 0.3824 0.4374 0.084 Uiso 1 1 calc R . .
H34C H 0.2568 0.358 0.4413 0.084 Uiso 1 1 calc R . .
C35 C 0.1864(3) 0.1676(4) 0.3022(2) 0.0619(17) Uani 1 1 d . . .
H35A H 0.1837 0.1288 0.3246 0.093 Uiso 0.5 1 calc PR . .
H35B H 0.2174 0.1523 0.2868 0.093 Uiso 0.5 1 calc PR . .
H35C H 0.1505 0.1686 0.2828 0.093 Uiso 0.5 1 calc PR . .
H35D H 0.184 0.171 0.2715 0.093 Uiso 0.5 1 calc PR . .
H35E H 0.1503 0.1475 0.3094 0.093 Uiso 0.5 1 calc PR . .
H35F H 0.2172 0.1311 0.3133 0.093 Uiso 0.5 1 calc PR . .
C36 C 0.2220(2) 0.4593(3) 0.28361(17) 0.0450(13) Uani 1 1 d . . .
H36A H 0.2625 0.4722 0.2855 0.068 Uiso 1 1 calc R . .
H36B H 0.2013 0.5063 0.2914 0.068 Uiso 1 1 calc R . .
H36C H 0.2071 0.4434 0.2547 0.068 Uiso 1 1 calc R . .
C37 C 0.3511(4) 0.2163(6) 0.3521(4) 0.113(4) Uani 1 1 d . . .
H37A H 0.3358 0.1847 0.3269 0.136 Uiso 1 1 calc R B .
H37B H 0.3275 0.2649 0.3528 0.136 Uiso 1 1 calc R . .
C38 C 0.3503(6) 0.1683(8) 0.3907(4) 0.152(5) Uani 1 1 d . B .
H38A H 0.3112 0.1519 0.3926 0.228 Uiso 1 1 calc R . .
H38B H 0.365 0.2006 0.4154 0.228 Uiso 1 1 calc R . .
H38C H 0.3742 0.1208 0.3897 0.228 Uiso 1 1 calc R . .
C39 C 0.4408(4) 0.1829(5) 0.3290(3) 0.092(3) Uani 1 1 d . . .
H39A H 0.4817 0.1939 0.3377 0.111 Uiso 1 1 calc R B .
H39B H 0.4333 0.1273 0.3373 0.111 Uiso 1 1 calc R . .
C40 C 0.4277(4) 0.1899(7) 0.2838(3) 0.105(3) Uani 1 1 d . B .
H40A H 0.4508 0.1517 0.2705 0.157 Uiso 1 1 calc R . .
H40B H 0.4362 0.2443 0.2753 0.157 Uiso 1 1 calc R . .
H40C H 0.3874 0.1784 0.2749 0.157 Uiso 1 1 calc R . .
C45 C 0.1142(8) 0.8014(12) 0.4155(5) 0.194(7) Uani 1 1 d . . .
H45A H 0.0723 0.8042 0.4081 0.233 Uiso 1 1 calc R . .
H45B H 0.1242 0.7442 0.4198 0.233 Uiso 1 1 calc R . .
C46 C 0.1275(6) 0.8365(12) 0.4507(4) 0.188(8) Uani 1 1 d . . .
H46A H 0.1079 0.8108 0.4719 0.283 Uiso 1 1 calc R . .
H46B H 0.1161 0.8928 0.4479 0.283 Uiso 1 1 calc R . .
H46C H 0.1686 0.833 0.4594 0.283 Uiso 1 1 calc R . .
C47 C 0.0974(5) 0.8546(9) 0.3453(5) 0.170(7) Uani 1 1 d . . .
H47A H 0.069 0.8893 0.356 0.204 Uiso 1 1 calc R . .
H47B H 0.1182 0.888 0.3272 0.204 Uiso 1 1 calc R . .
C48 C 0.0688(5) 0.7959(11) 0.3207(4) 0.163(7) Uani 1 1 d . . .
H48A H 0.0439 0.8206 0.2972 0.245 Uiso 1 1 calc R . .
H48B H 0.0458 0.7644 0.3376 0.245 Uiso 1 1 calc R . .
H48C H 0.0962 0.7608 0.3098 0.245 Uiso 1 1 calc R . .
C49 C 0.2341(5) 0.9801(6) 0.3851(4) 0.118(4) Uani 1 1 d . . .
H49A H 0.2403 1.0287 0.3689 0.141 Uiso 1 1 calc R . .
H49B H 0.1939 0.9805 0.3898 0.141 Uiso 1 1 calc R . .
C50 C 0.2672(7) 0.9853(8) 0.4229(4) 0.161(6) Uani 1 1 d . . .
H50A H 0.2573 1.0338 0.4374 0.242 Uiso 1 1 calc R . .
H50B H 0.3072 0.9877 0.419 0.242 Uiso 1 1 calc R . .
H50C H 0.261 0.9383 0.4399 0.242 Uiso 1 1 calc R . .
C51 C 0.2859(4) 0.9171(7) 0.3349(4) 0.110(3) Uani 1 1 d . . .
H51A H 0.316 0.9517 0.3499 0.132 Uiso 1 1 calc R . .
H51B H 0.3025 0.8633 0.3325 0.132 Uiso 1 1 calc R . .
C52 C 0.2706(6) 0.9473(11) 0.2947(3) 0.180(8) Uani 1 1 d . . .
H52A H 0.304 0.9486 0.2802 0.269 Uiso 1 1 calc R . .
H52B H 0.2556 1.0015 0.2964 0.269 Uiso 1 1 calc R . .
H52C H 0.2414 0.913 0.2791 0.269 Uiso 1 1 calc R . .
B1B B 0.2761(2) 0.8268(4) 0.62136(18) 0.0358(13) Uani 1 1 d . . .
B2B B 0.0882(3) 0.9940(4) 0.62813(19) 0.0422(15) Uani 1 1 d . . .
Li1B Li 0.0655(5) 0.6808(7) 0.6318(4) 0.063(3) Uani 1 1 d . . .
Li2B Li 0.2877(5) 1.1476(7) 0.6118(4) 0.062(3) Uani 1 1 d . . .
Br1B Br 0.11612(3) 0.73571(4) 0.57265(2) 0.05314(17) Uani 1 1 d . A .
Br2B Br 0.11277(3) 0.77571(4) 0.689086(19) 0.05477(17) Uani 1 1 d . A .
Br3B Br 0.21417(3) 1.07161(4) 0.56057(2) 0.05834(18) Uani 1 1 d . A .
Br4B Br 0.28095(3) 1.05393(4) 0.67568(2) 0.05641(17) Uani 1 1 d . A .
Mg1B Mg 0.14948(7) 0.83526(11) 0.62802(6) 0.0384(4) Uani 1 1 d . . .
Mg2B Mg 0.21360(8) 0.98332(11) 0.62224(6) 0.0406(4) Uani 1 1 d . . .
O1B O 0.22824(14) 0.8674(2) 0.62439(11) 0.0375(8) Uani 1 1 d . A .
O2B O 0.13531(15) 0.9512(2) 0.62719(11) 0.0411(8) Uani 1 1 d . A .
O4B O 0.0924(2) 0.5758(3) 0.64527(19) 0.0846(16) Uani 1 1 d . A .
O5B O 0.2575(2) 1.2497(3) 0.62130(17) 0.0747(14) Uani 1 1 d . . .
O6B O 0.3569(2) 1.1649(4) 0.5896(2) 0.0878(17) Uani 1 1 d . . .
C1B C 0.3238(2) 0.8667(3) 0.59846(18) 0.0430(13) Uani 1 1 d . . .
C2B C 0.3782(2) 0.8868(4) 0.62039(19) 0.0473(14) Uani 1 1 d . . .
C3B C 0.4193(3) 0.9189(4) 0.5987(2) 0.0610(18) Uani 1 1 d . . .
H3B H 0.4553 0.9328 0.6139 0.073 Uiso 1 1 calc R . .
C4B C 0.4099(3) 0.9311(4) 0.5563(3) 0.068(2) Uani 1 1 d . . .
C5B C 0.3566(3) 0.9133(4) 0.5345(2) 0.070(2) Uani 1 1 d . . .
H5B H 0.3493 0.9223 0.505 0.084 Uiso 1 1 calc R . .
C6B C 0.3129(3) 0.8821(4) 0.55508(19) 0.0529(15) Uani 1 1 d . . .
C7B C 0.3919(2) 0.8766(4) 0.6671(2) 0.0555(16) Uani 1 1 d . . .
H7B1 H 0.4328 0.8841 0.6758 0.083 Uiso 1 1 calc R . .
H7B2 H 0.3811 0.8227 0.6748 0.083 Uiso 1 1 calc R . .
H7B3 H 0.3709 0.9162 0.6811 0.083 Uiso 1 1 calc R . .
C8B C 0.4562(4) 0.9618(6) 0.5324(3) 0.104(3) Uani 1 1 d . . .
H8B1 H 0.441 0.9665 0.5025 0.156 Uiso 0.5 1 calc PR . .
H8B2 H 0.4882 0.9244 0.5359 0.156 Uiso 0.5 1 calc PR . .
H8B3 H 0.4691 1.0144 0.5434 0.156 Uiso 0.5 1 calc PR . .
H8B4 H 0.4912 0.9704 0.5521 0.156 Uiso 0.5 1 calc PR . .
H8B5 H 0.444 1.0124 0.5186 0.156 Uiso 0.5 1 calc PR . .
H8B6 H 0.4631 0.9225 0.5111 0.156 Uiso 0.5 1 calc PR . .
C9B C 0.2565(3) 0.8652(4) 0.52856(18) 0.0579(17) Uani 1 1 d . . .
H9B1 H 0.2324 0.8349 0.5451 0.087 Uiso 1 1 calc R . .
H9B2 H 0.2626 0.8339 0.5039 0.087 Uiso 1 1 calc R . .
H9B3 H 0.2379 0.9158 0.5194 0.087 Uiso 1 1 calc R . .
C10B C 0.2836(2) 0.7387(3) 0.64081(16) 0.0374(12) Uani 1 1 d . . .
C11B C 0.2857(2) 0.7272(3) 0.68461(16) 0.0376(12) Uani 1 1 d . . .
C12B C 0.2950(2) 0.6505(3) 0.70172(18) 0.0435(13) Uani 1 1 d . . .
H12B H 0.2971 0.6436 0.7312 0.052 Uiso 1 1 calc R . .
C13B C 0.3012(2) 0.5843(3) 0.67681(19) 0.0460(13) Uani 1 1 d . . .
C14B C 0.2978(2) 0.5960(3) 0.63394(19) 0.0448(13) Uani 1 1 d . . .
H14B H 0.3013 0.5512 0.6163 0.054 Uiso 1 1 calc R . .
C15B C 0.2896(2) 0.6716(3) 0.61578(17) 0.0409(12) Uani 1 1 d . . .
C16B C 0.2773(2) 0.7950(3) 0.71370(17) 0.0445(13) Uani 1 1 d . . .
H16D H 0.2365 0.8035 0.7138 0.067 Uiso 1 1 calc R . .
H16E H 0.2942 0.8438 0.7041 0.067 Uiso 1 1 calc R . .
H16F H 0.2956 0.782 0.7422 0.067 Uiso 1 1 calc R . .
C17B C 0.3118(3) 0.5016(4) 0.6958(2) 0.0667(19) Uani 1 1 d . . .
H17G H 0.3128 0.5046 0.7263 0.1 Uiso 0.5 1 calc PR . .
H17H H 0.3483 0.4813 0.6895 0.1 Uiso 0.5 1 calc PR . .
H17I H 0.2812 0.4655 0.6838 0.1 Uiso 0.5 1 calc PR . .
H17J H 0.3154 0.463 0.6734 0.1 Uiso 0.5 1 calc PR . .
H17K H 0.2799 0.4863 0.7102 0.1 Uiso 0.5 1 calc PR . .
H17L H 0.347 0.5021 0.7159 0.1 Uiso 0.5 1 calc PR . .
C18B C 0.2857(3) 0.6770(4) 0.56847(18) 0.0545(16) Uani 1 1 d . . .
H18D H 0.2946 0.6248 0.5572 0.082 Uiso 1 1 calc R . .
H18E H 0.3128 0.7169 0.5613 0.082 Uiso 1 1 calc R . .
H18F H 0.2471 0.6928 0.5563 0.082 Uiso 1 1 calc R . .
C19B C 0.0279(2) 0.9566(3) 0.60794(18) 0.0453(13) Uani 1 1 d . . .
C20B C 0.0189(3) 0.9354(4) 0.56535(19) 0.0529(15) Uani 1 1 d . . .
C21B C -0.0351(4) 0.9085(4) 0.5472(2) 0.072(2) Uani 1 1 d . . .
H21B H -0.0411 0.8945 0.5183 0.087 Uiso 1 1 calc R . .
C22B C -0.0799(3) 0.9017(5) 0.5700(3) 0.080(2) Uani 1 1 d . . .
C23B C -0.0699(3) 0.9199(4) 0.6112(2) 0.068(2) Uani 1 1 d . . .
H23B H -0.1 0.9138 0.6274 0.082 Uiso 1 1 calc R . .
C24B C -0.0177(3) 0.9470(4) 0.6311(2) 0.0520(15) Uani 1 1 d . . .
C25B C 0.0646(3) 0.9437(4) 0.53722(19) 0.0665(19) Uani 1 1 d . . .
H25D H 0.0872 0.9917 0.5452 0.1 Uiso 1 1 calc R . .
H25E H 0.0467 0.9481 0.5078 0.1 Uiso 1 1 calc R . .
H25F H 0.0893 0.8966 0.5405 0.1 Uiso 1 1 calc R . .
C26B C -0.1374(4) 0.8740(7) 0.5477(3) 0.123(4) Uani 1 1 d . . .
H26G H -0.1349 0.8637 0.5181 0.184 Uiso 0.5 1 calc PR . .
H26H H -0.1658 0.9156 0.5499 0.184 Uiso 0.5 1 calc PR . .
H26I H -0.1485 0.8248 0.561 0.184 Uiso 0.5 1 calc PR . .
H26J H -0.1646 0.8724 0.5678 0.184 Uiso 0.5 1 calc PR . .
H26K H -0.1336 0.8205 0.5361 0.184 Uiso 0.5 1 calc PR . .
H26L H -0.1509 0.9113 0.525 0.184 Uiso 0.5 1 calc PR . .
C27B C -0.0106(3) 0.9619(5) 0.6777(2) 0.0620(17) Uani 1 1 d . . .
H27D H -0.0476 0.9572 0.6876 0.093 Uiso 1 1 calc R . .
H27E H 0.0046 1.0158 0.6838 0.093 Uiso 1 1 calc R . .
H27F H 0.0157 0.9224 0.6923 0.093 Uiso 1 1 calc R . .
C28B C 0.0906(2) 1.0797(3) 0.64936(18) 0.0437(13) Uani 1 1 d . . .
C29B C 0.0715(2) 1.1487(4) 0.62612(19) 0.0475(14) Uani 1 1 d . . .
C30B C 0.0712(3) 1.2218(4) 0.6464(2) 0.0620(17) Uani 1 1 d . . .
H30B H 0.0576 1.2676 0.6305 0.074 Uiso 1 1 calc R . .
C31B C 0.0903(3) 1.2304(4) 0.6894(2) 0.0691(19) Uani 1 1 d . . .
C32B C 0.1110(3) 1.1636(4) 0.7115(2) 0.0612(17) Uani 1 1 d . . .
H32B H 0.1255 1.1686 0.7405 0.073 Uiso 1 1 calc R . .
C33B C 0.1114(3) 1.0888(4) 0.69242(19) 0.0537(15) Uani 1 1 d . . .
C34B C 0.0522(3) 1.1445(4) 0.57951(19) 0.0570(16) Uani 1 1 d . . .
H34D H 0.0369 1.1965 0.5694 0.086 Uiso 1 1 calc R . .
H34E H 0.0227 1.1036 0.5735 0.086 Uiso 1 1 calc R . .
H34F H 0.0846 1.1307 0.5652 0.086 Uiso 1 1 calc R . .
C35B C 0.0873(5) 1.3109(5) 0.7108(3) 0.099(3) Uani 1 1 d . . .
H35G H 0.0712 1.3508 0.6901 0.149 Uiso 0.5 1 calc PR . .
H35H H 0.1256 1.3275 0.7233 0.149 Uiso 0.5 1 calc PR . .
H35I H 0.0632 1.3065 0.733 0.149 Uiso 0.5 1 calc PR . .
H35J H 0.1021 1.3057 0.7408 0.149 Uiso 0.5 1 calc PR . .
H35K H 0.0477 1.329 0.7076 0.149 Uiso 0.5 1 calc PR . .
H35L H 0.1101 1.35 0.6979 0.149 Uiso 0.5 1 calc PR . .
C36B C 0.1336(3) 1.0187(4) 0.71962(19) 0.0580(16) Uani 1 1 d . . .
H36D H 0.1748 1.0145 0.7204 0.087 Uiso 1 1 calc R . .
H36E H 0.1154 0.9694 0.7079 0.087 Uiso 1 1 calc R . .
H36F H 0.1249 1.0267 0.7482 0.087 Uiso 1 1 calc R . .
C41B C 0.0571(4) 0.5247(6) 0.6673(4) 0.108(3) Uani 1 1 d . . .
H41A H 0.0167 0.5394 0.659 0.13 Uiso 1 1 calc R A .
H41B H 0.0619 0.4684 0.659 0.13 Uiso 1 1 calc R . .
C42B C 0.0717(4) 0.5319(7) 0.7126(3) 0.104(3) Uani 1 1 d . A .
H42A H 0.0474 0.4963 0.7264 0.156 Uiso 1 1 calc R . .
H42B H 0.0659 0.5873 0.7211 0.156 Uiso 1 1 calc R . .
H42C H 0.1116 0.5171 0.721 0.156 Uiso 1 1 calc R . .
C43B C 0.1462(5) 0.5531(7) 0.6431(5) 0.139(5) Uani 1 1 d . . .
H43A H 0.1611 0.5197 0.6677 0.167 Uiso 1 1 calc R A .
H43B H 0.171 0.6004 0.6425 0.167 Uiso 1 1 calc R . .
C44B C 0.1442(6) 0.5056(8) 0.6029(5) 0.163(6) Uani 1 1 d . A .
H44A H 0.1827 0.4877 0.5999 0.244 Uiso 1 1 calc R . .
H44B H 0.1293 0.5393 0.5788 0.244 Uiso 1 1 calc R . .
H44C H 0.1195 0.459 0.6039 0.244 Uiso 1 1 calc R . .
C45B C 0.2175(4) 1.2584(6) 0.6506(3) 0.086(2) Uani 1 1 d . . .
H45C H 0.1967 1.2075 0.6521 0.104 Uiso 1 1 calc R . .
H45D H 0.1895 1.3003 0.6403 0.104 Uiso 1 1 calc R . .
C46B C 0.2455(5) 1.2798(6) 0.6926(3) 0.110(3) Uani 1 1 d . . .
H46D H 0.217 1.2849 0.7115 0.165 Uiso 1 1 calc R . .
H46E H 0.2655 1.3309 0.6913 0.165 Uiso 1 1 calc R . .
H46F H 0.2729 1.2381 0.7031 0.165 Uiso 1 1 calc R . .
C47B C 0.2633(5) 1.3168(5) 0.5963(4) 0.104(3) Uani 1 1 d . . .
H47C H 0.3016 1.3169 0.5878 0.125 Uiso 1 1 calc R . .
H47D H 0.2594 1.366 0.6128 0.125 Uiso 1 1 calc R . .
C48B C 0.2189(6) 1.3164(8) 0.5578(4) 0.142(5) Uani 1 1 d . . .
H48D H 0.2237 1.3637 0.5407 0.213 Uiso 1 1 calc R . .
H48E H 0.181 1.3172 0.5663 0.213 Uiso 1 1 calc R . .
H48F H 0.2231 1.2681 0.5413 0.213 Uiso 1 1 calc R . .
C49B C 0.4126(5) 1.1739(8) 0.6132(5) 0.144(5) Uani 1 1 d . . .
H49C H 0.437 1.129 0.6066 0.172 Uiso 1 1 calc R . .
H49D H 0.4298 1.2242 0.6048 0.172 Uiso 1 1 calc R . .
C50B C 0.4109(5) 1.1752(12) 0.6563(4) 0.183(8) Uani 1 1 d . . .
H50D H 0.4496 1.1814 0.6714 0.275 Uiso 1 1 calc R . .
H50E H 0.3946 1.125 0.6648 0.275 Uiso 1 1 calc R . .
H50F H 0.3874 1.2201 0.663 0.275 Uiso 1 1 calc R . .
C51B C 0.3605(6) 1.1512(8) 0.5445(5) 0.160(6) Uani 1 1 d . . .
H51C H 0.392 1.1134 0.5425 0.192 Uiso 1 1 calc R . .
H51D H 0.3249 1.1251 0.5315 0.192 Uiso 1 1 calc R . .
C52B C 0.3691(9) 1.2202(11) 0.5207(5) 0.212(9) Uani 1 1 d . . .
H52D H 0.3701 1.205 0.4914 0.318 Uiso 1 1 calc R . .
H52E H 0.4052 1.2454 0.5323 0.318 Uiso 1 1 calc R . .
H52F H 0.3379 1.2581 0.522 0.318 Uiso 1 1 calc R . .
O3B O -0.0141(4) 0.6650(6) 0.6112(3) 0.058(3) Uiso 0.430(13) 1 d PD A 1
C37B C -0.0348(5) 0.6303(7) 0.5689(3) 0.114(3) Uiso 0.430(13) 1 d PD A 1
H37C H -0.0029 0.6009 0.5594 0.136 Uiso 0.430(13) 1 calc PR A 1
H37D H -0.0647 0.5905 0.5722 0.136 Uiso 0.430(13) 1 calc PR A 1
C38B C -0.0555(10) 0.6802(13) 0.5388(6) 0.102(8) Uiso 0.430(13) 1 d PD A 1
H38D H -0.0671 0.6504 0.5127 0.154 Uiso 0.430(13) 1 calc PR A 1
H38E H -0.0263 0.7193 0.5344 0.154 Uiso 0.430(13) 1 calc PR A 1
H38F H -0.0885 0.708 0.5469 0.154 Uiso 0.430(13) 1 calc PR A 1
C39B C -0.0642(7) 0.6905(12) 0.6298(5) 0.081(6) Uiso 0.430(13) 1 d PD A 1
H39C H -0.0871 0.7294 0.6112 0.098 Uiso 0.430(13) 1 calc PR A 1
H39D H -0.0884 0.644 0.6342 0.098 Uiso 0.430(13) 1 calc PR A 1
C40B C -0.0428(5) 0.7251(7) 0.6674(4) 0.121(4) Uiso 0.430(13) 1 d PD A 1
H40D H -0.0743 0.7439 0.6814 0.182 Uiso 0.430(13) 1 calc PR A 1
H40E H -0.0186 0.7705 0.6624 0.182 Uiso 0.430(13) 1 calc PR A 1
H40F H -0.0203 0.6858 0.6853 0.182 Uiso 0.430(13) 1 calc PR A 1
O4 O 0.5149(3) 0.3461(5) 0.3690(3) 0.081(2) Uiso 0.768(14) 1 d PD B 1
C41 C 0.5423(6) 0.3943(8) 0.3403(4) 0.138(4) Uiso 0.768(14) 1 d PD B 1
H41C H 0.5199 0.4438 0.3337 0.165 Uiso 0.768(14) 1 calc PR B 1
H41D H 0.5805 0.4101 0.3544 0.165 Uiso 0.768(14) 1 calc PR B 1
C42 C 0.5476(6) 0.3572(8) 0.3048(4) 0.105(5) Uiso 0.768(14) 1 d PD B 1
H42D H 0.566 0.3929 0.2867 0.157 Uiso 0.768(14) 1 calc PR B 1
H42E H 0.5099 0.3422 0.2903 0.157 Uiso 0.768(14) 1 calc PR B 1
H42F H 0.5708 0.3091 0.3109 0.157 Uiso 0.768(14) 1 calc PR B 1
C43 C 0.5531(6) 0.3168(10) 0.4058(5) 0.122(5) Uiso 0.768(14) 1 d PD B 1
H43C H 0.5834 0.2843 0.396 0.146 Uiso 0.768(14) 1 calc PR B 1
H43D H 0.5717 0.3633 0.4212 0.146 Uiso 0.768(14) 1 calc PR B 1
C44 C 0.5280(8) 0.2730(10) 0.4324(5) 0.112(5) Uiso 0.768(14) 1 d PD B 1
H44D H 0.5564 0.2556 0.4559 0.168 Uiso 0.768(14) 1 calc PR B 1
H44E H 0.5102 0.2261 0.4177 0.168 Uiso 0.768(14) 1 calc PR B 1
H44F H 0.4989 0.3052 0.4432 0.168 Uiso 0.768(14) 1 calc PR B 1
O3C O -0.0141(4) 0.6907(6) 0.6336(3) 0.077(3) Uiso 0.570(13) 1 d PD A 2
C37C C -0.0580(7) 0.6574(14) 0.6020(5) 0.132(8) Uiso 0.570(13) 1 d PD A 2
H37E H -0.0774 0.613 0.6144 0.158 Uiso 0.570(13) 1 calc PR A 2
H37F H -0.0866 0.699 0.5925 0.158 Uiso 0.570(13) 1 calc PR A 2
C38C C -0.0348(5) 0.6303(7) 0.5689(3) 0.114(3) Uiso 0.570(13) 1 d PD A 2
H38G H -0.0646 0.6067 0.5482 0.171 Uiso 0.570(13) 1 calc PR A 2
H38H H -0.0061 0.5896 0.5784 0.171 Uiso 0.570(13) 1 calc PR A 2
H38I H -0.0169 0.6747 0.5559 0.171 Uiso 0.570(13) 1 calc PR A 2
C39C C -0.0428(5) 0.7251(7) 0.6674(4) 0.121(4) Uiso 0.570(13) 1 d PD A 2
H39E H -0.0237 0.7767 0.675 0.146 Uiso 0.570(13) 1 calc PR A 2
H39F H -0.082 0.7384 0.6542 0.146 Uiso 0.570(13) 1 calc PR A 2
C40C C -0.0476(8) 0.6912(11) 0.7015(5) 0.110(6) Uiso 0.570(13) 1 d PD A 2
H40G H -0.0679 0.7264 0.7186 0.165 Uiso 0.570(13) 1 calc PR A 2
H40H H -0.0098 0.6793 0.7167 0.165 Uiso 0.570(13) 1 calc PR A 2
H40I H -0.069 0.6413 0.6957 0.165 Uiso 0.570(13) 1 calc PR A 2
O4A O 0.5151(7) 0.3238(11) 0.3845(5) 0.042(5) Uiso 0.232(14) 1 d PD B 2
C41A C 0.5679(10) 0.343(2) 0.3682(11) 0.099(14) Uiso 0.232(14) 1 d PD B 2
H41E H 0.5967 0.3691 0.3895 0.119 Uiso 0.232(14) 1 calc PR B 2
H41F H 0.5847 0.2971 0.3553 0.119 Uiso 0.232(14) 1 calc PR B 2
C42A C 0.5423(6) 0.3943(8) 0.3403(4) 0.138(4) Uiso 0.232(14) 1 d PD B 2
H42G H 0.5704 0.4183 0.3245 0.207 Uiso 0.232(14) 1 calc PR B 2
H42H H 0.5241 0.4365 0.3547 0.207 Uiso 0.232(14) 1 calc PR B 2
H42I H 0.5135 0.366 0.3208 0.207 Uiso 0.232(14) 1 calc PR B 2
C43A C 0.5446(9) 0.2965(14) 0.4257(6) 0.033(6) Uiso 0.232(14) 1 d PD B 2
H43E H 0.5773 0.2621 0.4218 0.04 Uiso 0.232(14) 1 calc PR B 2
H43F H 0.559 0.343 0.4432 0.04 Uiso 0.232(14) 1 calc PR B 2
C44A C 0.5068(11) 0.2548(16) 0.4447(9) 0.052(7) Uiso 0.232(14) 1 d PD B 2
H44G H 0.5254 0.2353 0.4721 0.077 Uiso 0.232(14) 1 calc PR B 2
H44H H 0.4926 0.2093 0.4271 0.077 Uiso 0.232(14) 1 calc PR B 2
H44I H 0.4749 0.2896 0.4489 0.077 Uiso 0.232(14) 1 calc PR B 2

loop_
_atom_site_aniso_label
_atom_site_aniso_U_11
_atom_site_aniso_U_22
_atom_site_aniso_U_33
_atom_site_aniso_U_23
_atom_site_aniso_U_13
_atom_site_aniso_U_12
B1 0.034(3) 0.046(4) 0.045(3) -0.010(3) 0.011(3) -0.002(3)
B2 0.028(3) 0.055(4) 0.039(3) 0.000(3) 0.001(2) 0.000(3)
Li1 0.049(6) 0.071(8) 0.084(8) -0.016(6) 0.008(6) 0.018(6)
Li2 0.057(7) 0.059(7) 0.085(8) -0.014(6) 0.004(6) 0.020(5)
Br1 0.0500(4) 0.0632(4) 0.0531(3) -0.0120(3) 0.0099(3) 0.0132(3)
Br2 0.0539(4) 0.0599(4) 0.0544(4) 0.0022(3) 0.0065(3) 0.0133(3)
Br3 0.0562(4) 0.0613(4) 0.0598(4) -0.0185(3) 0.0069(3) 0.0140(3)
Br4 0.0493(4) 0.0650(4) 0.0576(4) -0.0022(3) 0.0009(3) 0.0144(3)
Mg1 0.0285(9) 0.0426(10) 0.0495(10) -0.0052(8) 0.0059(8) 0.0041(8)
Mg2 0.0301(9) 0.0444(10) 0.0521(11) -0.0078(8) 0.0066(8) 0.0034(8)
O1 0.0287(19) 0.041(2) 0.048(2) -0.0098(16) 0.0056(15) 0.0024(15)
O2 0.0264(18) 0.044(2) 0.053(2) -0.0076(17) 0.0061(16) 0.0001(16)
C1 0.031(3) 0.040(3) 0.047(3) -0.007(2) 0.006(2) -0.003(2)
C2 0.031(3) 0.048(3) 0.057(3) -0.004(3) 0.010(2) -0.005(2)
C3 0.034(3) 0.050(3) 0.058(4) -0.006(3) 0.013(3) 0.001(3)
C4 0.032(3) 0.054(4) 0.059(4) -0.007(3) 0.004(3) 0.006(3)
C5 0.039(3) 0.064(4) 0.047(3) -0.007(3) 0.002(3) -0.002(3)
C6 0.030(3) 0.050(3) 0.050(3) -0.009(3) 0.006(2) -0.003(2)
C7 0.042(3) 0.082(5) 0.057(4) 0.002(3) 0.016(3) 0.007(3)
C8 0.041(4) 0.081(5) 0.064(4) 0.004(4) 0.001(3) 0.020(3)
C9 0.040(3) 0.076(4) 0.049(3) -0.009(3) 0.014(3) -0.003(3)
C10 0.028(3) 0.050(3) 0.061(4) -0.005(3) 0.007(2) -0.001(2)
C11 0.033(3) 0.048(4) 0.094(5) -0.003(3) 0.009(3) 0.003(3)
C12 0.053(4) 0.050(4) 0.121(7) 0.000(4) 0.004(4) -0.003(3)
C13 0.066(5) 0.058(5) 0.122(7) 0.026(5) 0.019(5) 0.002(4)
C14 0.073(5) 0.068(5) 0.080(5) 0.016(4) 0.016(4) 0.013(4)
C15 0.040(3) 0.049(3) 0.067(4) 0.010(3) 0.009(3) 0.010(3)
C16 0.056(4) 0.052(4) 0.082(5) -0.020(3) 0.001(3) -0.011(3)
C17 0.161(11) 0.082(7) 0.166(11) 0.053(7) 0.016(9) -0.013(7)
C18 0.062(4) 0.069(4) 0.051(4) 0.001(3) 0.007(3) 0.006(3)
C19 0.028(3) 0.047(3) 0.049(3) -0.005(3) 0.007(2) -0.001(2)
C20 0.041(3) 0.057(4) 0.048(3) -0.007(3) 0.009(3) -0.001(3)
C21 0.050(4) 0.072(4) 0.053(4) -0.020(3) 0.013(3) -0.007(3)
C22 0.049(4) 0.080(5) 0.074(5) -0.032(4) 0.023(3) -0.001(3)
C23 0.029(3) 0.068(4) 0.070(4) -0.017(3) 0.008(3) 0.004(3)
C24 0.031(3) 0.058(4) 0.053(3) -0.007(3) 0.005(2) -0.002(3)
C25 0.044(3) 0.080(5) 0.044(3) -0.012(3) 0.001(3) 0.001(3)
C26 0.058(5) 0.118(7) 0.097(6) -0.038(5) 0.033(4) 0.009(5)
C27 0.027(3) 0.069(4) 0.058(4) -0.009(3) 0.001(3) -0.001(3)
C28 0.028(3) 0.053(3) 0.047(3) -0.006(3) 0.006(2) -0.004(2)
C29 0.034(3) 0.056(4) 0.048(3) 0.004(3) 0.006(2) -0.001(3)
C30 0.043(3) 0.048(3) 0.053(3) 0.006(3) 0.010(3) -0.004(3)
C31 0.044(3) 0.048(3) 0.056(4) -0.006(3) 0.009(3) 0.003(3)
C32 0.035(3) 0.052(3) 0.044(3) -0.007(3) 0.008(2) 0.000(3)
C33 0.027(3) 0.061(4) 0.041(3) 0.002(3) 0.006(2) -0.004(2)
C34 0.056(4) 0.067(4) 0.045(3) 0.001(3) 0.007(3) -0.007(3)
C35 0.072(5) 0.049(4) 0.067(4) -0.007(3) 0.019(3) -0.008(3)
C36 0.046(3) 0.048(3) 0.043(3) -0.004(3) 0.011(2) 0.000(3)
C37 0.076(6) 0.090(7) 0.172(11) -0.015(7) 0.017(7) -0.013(5)
C38 0.173(13) 0.132(11) 0.166(12) 0.033(10) 0.076(11) 0.000(9)
C39 0.085(6) 0.074(5) 0.118(8) -0.022(5) 0.014(5) 0.019(5)
C40 0.103(7) 0.123(8) 0.084(6) 0.005(6) 0.000(5) -0.009(6)
C45 0.186(16) 0.24(2) 0.166(15) 0.017(15) 0.070(13) -0.062(15)
C46 0.134(11) 0.34(3) 0.087(8) -0.059(12) 0.006(8) -0.051(13)
C47 0.099(9) 0.151(12) 0.231(16) -0.035(11) -0.069(10) 0.059(8)
C48 0.082(8) 0.31(2) 0.104(8) -0.019(11) 0.026(6) 0.046(11)
C49 0.145(10) 0.088(7) 0.118(9) 0.012(6) 0.009(8) 0.003(7)
C50 0.258(18) 0.129(11) 0.091(8) 0.018(7) 0.007(10) -0.054(11)
C51 0.095(7) 0.102(7) 0.138(9) 0.027(7) 0.031(7) -0.002(6)
C52 0.152(12) 0.31(2) 0.077(7) 0.008(10) 0.023(7) 0.108(13)
B1B 0.030(3) 0.042(3) 0.037(3) -0.002(3) 0.009(2) 0.000(3)
B2B 0.041(4) 0.052(4) 0.034(3) 0.008(3) 0.008(3) 0.008(3)
Li1B 0.049(6) 0.058(7) 0.083(8) 0.006(6) 0.013(6) -0.011(5)
Li2B 0.062(7) 0.053(6) 0.074(7) 0.008(5) 0.018(6) -0.010(5)
Br1B 0.0508(4) 0.0529(4) 0.0564(4) -0.0048(3) 0.0103(3) -0.0107(3)
Br2B 0.0484(4) 0.0666(4) 0.0512(3) 0.0133(3) 0.0136(3) -0.0071(3)
Br3B 0.0687(4) 0.0548(4) 0.0501(3) 0.0133(3) 0.0039(3) -0.0087(3)
Br4B 0.0562(4) 0.0579(4) 0.0530(4) -0.0011(3) 0.0010(3) -0.0105(3)
Mg1B 0.0305(9) 0.0395(10) 0.0464(10) 0.0035(8) 0.0099(7) -0.0010(7)
Mg2B 0.0390(10) 0.0371(10) 0.0455(10) 0.0041(8) 0.0060(8) -0.0011(8)
O1B 0.0309(19) 0.040(2) 0.043(2) 0.0027(16) 0.0087(15) 0.0017(15)
O2B 0.034(2) 0.042(2) 0.048(2) 0.0054(17) 0.0087(16) 0.0070(16)
O4B 0.061(3) 0.068(3) 0.121(5) 0.024(3) 0.001(3) -0.019(3)
O5B 0.083(4) 0.055(3) 0.092(4) -0.002(3) 0.034(3) -0.009(3)
O6B 0.063(3) 0.090(4) 0.115(5) 0.006(3) 0.029(3) -0.012(3)
C1B 0.036(3) 0.046(3) 0.050(3) 0.008(3) 0.015(2) 0.008(2)
C2B 0.034(3) 0.048(3) 0.062(4) 0.004(3) 0.014(3) 0.004(2)
C3B 0.041(4) 0.055(4) 0.091(5) 0.002(4) 0.027(3) -0.005(3)
C4B 0.050(4) 0.065(4) 0.096(6) 0.012(4) 0.040(4) 0.001(3)
C5B 0.086(6) 0.071(5) 0.062(4) 0.015(4) 0.046(4) 0.007(4)
C6B 0.055(4) 0.055(4) 0.054(4) 0.009(3) 0.027(3) 0.007(3)
C7B 0.032(3) 0.062(4) 0.070(4) 0.001(3) 0.000(3) -0.002(3)
C8B 0.095(7) 0.103(7) 0.131(8) 0.018(6) 0.075(6) -0.010(5)
C9B 0.071(4) 0.066(4) 0.038(3) 0.003(3) 0.012(3) 0.012(3)
C10B 0.026(3) 0.046(3) 0.041(3) -0.001(2) 0.005(2) 0.000(2)
C11B 0.033(3) 0.037(3) 0.044(3) 0.001(2) 0.011(2) -0.003(2)
C12B 0.040(3) 0.042(3) 0.049(3) 0.009(3) 0.009(2) 0.004(2)
C13B 0.038(3) 0.038(3) 0.063(4) 0.007(3) 0.012(3) 0.006(2)
C14B 0.040(3) 0.039(3) 0.056(3) -0.006(3) 0.011(3) 0.001(2)
C15B 0.028(3) 0.050(3) 0.045(3) -0.002(3) 0.005(2) 0.002(2)
C16B 0.043(3) 0.051(3) 0.040(3) 0.000(3) 0.009(2) -0.001(3)
C17B 0.093(5) 0.041(3) 0.070(4) 0.001(3) 0.024(4) 0.000(3)
C18B 0.061(4) 0.059(4) 0.044(3) -0.009(3) 0.008(3) 0.012(3)
C19B 0.041(3) 0.046(3) 0.046(3) 0.005(3) -0.004(2) 0.012(3)
C20B 0.062(4) 0.041(3) 0.051(3) 0.011(3) -0.011(3) 0.005(3)
C21B 0.089(6) 0.062(4) 0.055(4) 0.012(3) -0.023(4) -0.012(4)
C22B 0.066(5) 0.079(5) 0.083(5) 0.036(4) -0.028(4) -0.024(4)
C23B 0.044(4) 0.072(5) 0.084(5) 0.037(4) -0.011(3) -0.008(3)
C24B 0.039(3) 0.052(4) 0.064(4) 0.010(3) 0.001(3) 0.004(3)
C25B 0.093(5) 0.064(4) 0.041(3) 0.004(3) 0.005(3) 0.013(4)
C26B 0.085(7) 0.150(10) 0.114(8) 0.056(7) -0.050(6) -0.053(7)
C27B 0.046(4) 0.079(5) 0.065(4) 0.001(4) 0.022(3) 0.003(3)
C28B 0.037(3) 0.047(3) 0.048(3) -0.003(3) 0.007(2) 0.005(2)
C29B 0.041(3) 0.047(3) 0.054(3) 0.002(3) 0.007(3) 0.009(3)
C30B 0.061(4) 0.052(4) 0.073(4) 0.000(3) 0.010(3) 0.007(3)
C31B 0.077(5) 0.053(4) 0.078(5) -0.015(4) 0.016(4) 0.001(4)
C32B 0.066(4) 0.061(4) 0.056(4) -0.007(3) 0.009(3) 0.006(3)
C33B 0.046(3) 0.068(4) 0.047(3) -0.007(3) 0.005(3) 0.005(3)
C34B 0.056(4) 0.055(4) 0.059(4) 0.014(3) 0.005(3) 0.013(3)
C35B 0.127(8) 0.067(5) 0.104(7) -0.028(5) 0.014(6) 0.003(5)
C36B 0.063(4) 0.064(4) 0.046(3) 0.004(3) 0.005(3) 0.009(3)
C41B 0.081(6) 0.098(7) 0.140(9) 0.026(7) 0.000(6) -0.013(5)
C42B 0.106(8) 0.114(8) 0.090(7) 0.002(6) 0.002(6) 0.023(6)
C43B 0.073(7) 0.090(8) 0.246(17) 0.026(9) -0.002(8) 0.023(6)
C44B 0.160(13) 0.118(10) 0.232(17) -0.032(11) 0.102(12) -0.005(9)
C45B 0.086(6) 0.090(6) 0.087(6) -0.012(5) 0.024(5) -0.001(5)
C46B 0.130(9) 0.096(7) 0.103(7) -0.030(6) 0.016(6) -0.018(6)
C47B 0.125(8) 0.059(5) 0.136(9) 0.020(5) 0.043(7) -0.001(5)
C48B 0.201(14) 0.119(10) 0.099(8) 0.010(7) 0.001(9) 0.026(9)
C49B 0.070(7) 0.135(11) 0.223(16) 0.008(11) 0.011(9) -0.018(7)
C50B 0.108(10) 0.33(2) 0.114(10) -0.032(12) 0.022(8) -0.107(13)
C51B 0.173(13) 0.118(10) 0.221(16) -0.020(10) 0.134(13) -0.022(9)
C52B 0.30(2) 0.187(17) 0.171(15) -0.004(13) 0.111(16) -0.034(17)

loop_
_geom_bond_atom_site_label_1
_geom_bond_atom_site_label_2
_geom_bond_distance
_geom_bond_site_symmetry_2
_geom_bond_publ_flag
B1 O1 1.357(7) . ?
B1 C10 1.584(9) . ?
B1 C1 1.597(8) . ?
B2 O2 1.346(7) . ?
B2 C28 1.590(9) . ?
B2 C19 1.604(8) . ?
Li1 O4 1.893(14) . ?
Li1 O3 1.910(14) . ?
Li1 O4A 1.94(2) . ?
Li1 Br1 2.552(13) . ?
Li1 Br2 2.576(11) . ?
Li2 O5 1.862(13) . ?
Li2 O6 1.900(14) . ?
Li2 Br3 2.566(12) . ?
Li2 Br4 2.588(12) . ?
Br1 Mg1 2.4776(18) . ?
Br2 Mg1 2.474(2) . ?
Br3 Mg2 2.4674(19) . ?
Br4 Mg2 2.472(2) . ?
Mg1 O1 1.966(4) . ?
Mg1 O2 1.969(4) . ?
Mg2 O2 1.960(4) . ?
Mg2 O1 1.966(4) . ?
O3 C37 1.398(10) . ?
O3 C39 1.447(9) . ?
O5 C45 1.387(14) . ?
O5 C47 1.450(13) . ?
O6 C51 1.391(11) . ?
O6 C49 1.454(12) . ?
C1 C2 1.401(7) . ?
C1 C6 1.404(8) . ?
C2 C3 1.390(8) . ?
C2 C7 1.522(8) . ?
C3 C4 1.377(8) . ?
C4 C5 1.374(8) . ?
C4 C8 1.514(8) . ?
C5 C6 1.377(8) . ?
C6 C9 1.537(7) . ?
C10 C15 1.410(9) . ?
C10 C11 1.413(9) . ?
C11 C12 1.393(10) . ?
C11 C16 1.496(10) . ?
C12 C13 1.370(12) . ?
C13 C14 1.382(12) . ?
C13 C17 1.527(12) . ?
C14 C15 1.375(9) . ?
C15 C18 1.533(9) . ?
C19 C20 1.401(8) . ?
C19 C24 1.407(8) . ?
C20 C21 1.395(8) . ?
C20 C25 1.526(8) . ?
C21 C22 1.381(10) . ?
C22 C23 1.376(9) . ?
C22 C26 1.521(9) . ?
C23 C24 1.398(8) . ?
C24 C27 1.500(8) . ?
C28 C29 1.416(8) . ?
C28 C33 1.423(8) . ?
C29 C30 1.378(8) . ?
C29 C34 1.510(8) . ?
C30 C31 1.394(8) . ?
C31 C32 1.381(8) . ?
C31 C35 1.503(9) . ?
C32 C33 1.379(8) . ?
C33 C36 1.521(8) . ?
C37 C38 1.482(15) . ?
C39 C40 1.446(12) . ?
C45 C46 1.272(18) . ?
C47 C48 1.377(18) . ?
C49 C50 1.351(15) . ?
C51 C52 1.384(14) . ?
B1B O1B 1.341(7) . ?
B1B C1B 1.589(8) . ?
B1B C10B 1.601(8) . ?
B2B O2B 1.335(7) . ?
B2B C28B 1.585(9) . ?
B2B C19B 1.611(9) . ?
Li1B O4B 1.898(13) . ?
Li1B O3C 1.910(15) . ?
Li1B O3B 1.930(15) . ?
Li1B Br2B 2.562(12) . ?
Li1B Br1B 2.567(11) . ?
Li2B O5B 1.894(13) . ?
Li2B O6B 1.911(12) . ?
Li2B Br3B 2.557(12) . ?
Li2B Br4B 2.607(11) . ?
Br1B Mg1B 2.4811(19) . ?
Br2B Mg1B 2.4725(18) . ?
Br3B Mg2B 2.4739(18) . ?
Br4B Mg2B 2.4705(19) . ?
Mg1B O2B 1.967(4) . ?
Mg1B O1B 1.969(4) . ?
Mg2B O2B 1.967(4) . ?
Mg2B O1B 1.969(4) . ?
O4B C43B 1.345(11) . ?
O4B C41B 1.453(11) . ?
O5B C47B 1.399(10) . ?
O5B C45B 1.439(9) . ?
O6B C49B 1.434(13) . ?
O6B C51B 1.482(15) . ?
C1B C6B 1.404(8) . ?
C1B C2B 1.419(8) . ?
C2B C3B 1.390(8) . ?
C2B C7B 1.498(9) . ?
C3B C4B 1.362(10) . ?
C4B C5B 1.387(11) . ?
C4B C8B 1.522(9) . ?
C5B C6B 1.411(9) . ?
C6B C9B 1.506(9) . ?
C10B C15B 1.401(8) . ?
C10B C11B 1.415(7) . ?
C11B C12B 1.401(7) . ?
C11B C16B 1.503(8) . ?
C12B C13B 1.386(8) . ?
C13B C14B 1.383(8) . ?
C13B C17B 1.518(8) . ?
C14B C15B 1.394(8) . ?
C15B C18B 1.513(8) . ?
C19B C20B 1.400(8) . ?
C19B C24B 1.412(8) . ?
C20B C21B 1.404(10) . ?
C20B C25B 1.520(10) . ?
C21B C22B 1.383(12) . ?
C22B C23B 1.346(11) . ?
C22B C26B 1.520(10) . ?
C23B C24B 1.386(9) . ?
C24B C27B 1.505(9) . ?
C28B C33B 1.408(8) . ?
C28B C29B 1.413(8) . ?
C29B C30B 1.385(9) . ?
C29B C34B 1.503(8) . ?
C30B C31B 1.398(10) . ?
C31B C32B 1.376(10) . ?
C31B C35B 1.520(10) . ?
C32B C33B 1.394(9) . ?
C33B C36B 1.509(9) . ?
C41B C42B 1.452(13) . ?
C43B C44B 1.511(18) . ?
C45B C46B 1.459(12) . ?
C47B C48B 1.505(15) . ?
C49B C50B 1.392(16) . ?
C51B C52B 1.416(18) . ?
O3B C39B 1.471(13) . ?
O3B C37B 1.494(11) . ?
C37B C38B 1.318(14) . ?
C39B C40B 1.370(13) . ?
O4 C41 1.451(11) . ?
O4 C43 1.466(12) . ?
C41 C42 1.321(12) . ?
C43 C44 1.332(13) . ?
O3C C37C 1.454(14) . ?
O4A C41A 1.468(16) . ?
O4A C43A 1.479(15) . ?
C43A C44A 1.354(16) . ?
